data_4117907
loop_
_publ_author_name
'Vanessa Kar-Yan Lo'
'Zhen Guo'
'Matthew Kwok-Wai Choi'
'Wing-Yiu Yu'
'Jie-Sheng Huang'
'Chi-Ming Che'

_publ_contact_author_address
;
Department of Chemistry
The University of Hong Kong
Pokfulam Road, Pokfulam,
Hong Kong SAR, 
P. R. CHINA
;
_publ_contact_author_email cmche@hku.hk
_publ_contact_author_fax '(852)2915 5176'
_publ_contact_author_name 'Professor C. M. Che'
_publ_contact_author_phone '(852)2859 2153'
_publ_section_title
;
 Highly Selective Intramolecular Carbene Insertion into Primary C-H Bond
 of \a-Diazoacetamides Mediated by a (p-Cymene)ruthenium(II) Carboxylate
 Complex
;
_journal_name_full 'Journal of the American Chemical Society'
_journal_page_first 7588
_journal_page_last 7591
_journal_paper_doi 10.1021/ja3006989
_journal_volume 134
_journal_year 2012
_chemical_formula_moiety 'C24 H24 O4 Ru'
_chemical_formula_sum 'C24 H24 O4 Ru'
_chemical_formula_weight 477.50
_chemical_name_systematic
;
 ?
;
_space_group_IT_number 2
_symmetry_cell_setting triclinic
_symmetry_Int_Tables_number 2
_symmetry_space_group_name_Hall '-P 1'
_symmetry_space_group_name_H-M 'P -1'
_atom_sites_solution_hydrogens geom
_atom_sites_solution_primary direct
_atom_sites_solution_secondary difmap
_audit_creation_method SHELXL-97
_cell_angle_alpha 99.44(3)
_cell_angle_beta 102.31(3)
_cell_angle_gamma 112.85(3)
_cell_formula_units_Z 2
_cell_length_a 9.955(2)
_cell_length_b 10.647(2)
_cell_length_c 11.809(2)
_cell_measurement_reflns_used 8211
_cell_measurement_temperature 301(2)
_cell_measurement_theta_max 25.66
_cell_measurement_theta_min 2.38
_cell_volume 1083.7(5)
_computing_cell_refinement 'DENZO (Otwinowski and Minor, 1997)'
_computing_data_collection 'DENZO (Otwinowski and Minor, 1997)'
_computing_data_reduction 'DENZO (Otwinowski and Minor, 1997)'
_computing_molecular_graphics 'Ortep-3 for Windows (Farrugia, 1997)'
_computing_publication_material 'WinGX publication routines (Farrugia, 1999)'
_computing_structure_refinement 'SHELXL-97 (Sheldrick, 1997)'
_computing_structure_solution SIR-97
_diffrn_ambient_temperature 301(2)
_diffrn_measured_fraction_theta_full 0.931
_diffrn_measured_fraction_theta_max 0.931
_diffrn_measurement_device_type 'Marresearch Imaging Plate'
_diffrn_measurement_method '\f scans'
_diffrn_radiation_monochromator graphite
_diffrn_radiation_source 'fine-focus sealed tube'
_diffrn_radiation_type MoK\a
_diffrn_radiation_wavelength 0.71073
_diffrn_reflns_av_R_equivalents 0.0218
_diffrn_reflns_av_sigmaI/netI 0.1207
_diffrn_reflns_limit_h_max 12
_diffrn_reflns_limit_h_min -12
_diffrn_reflns_limit_k_max 11
_diffrn_reflns_limit_k_min -11
_diffrn_reflns_limit_l_max 14
_diffrn_reflns_limit_l_min -14
_diffrn_reflns_number 8211
_diffrn_reflns_theta_full 25.66
_diffrn_reflns_theta_max 25.66
_diffrn_reflns_theta_min 2.38
_diffrn_standards_number 0
_exptl_absorpt_coefficient_mu 0.749
_exptl_absorpt_correction_type none
_exptl_crystal_colour yellow
_exptl_crystal_density_diffrn 1.463
_exptl_crystal_description prism
_exptl_crystal_F_000 488
_exptl_crystal_size_max 0.3
_exptl_crystal_size_mid 0.2
_exptl_crystal_size_min 0.1
_refine_diff_density_max 0.353
_refine_diff_density_min -0.586
_refine_diff_density_rms 0.071
_refine_ls_extinction_method none
_refine_ls_goodness_of_fit_ref 0.688
_refine_ls_hydrogen_treatment constr
_refine_ls_matrix_type full
_refine_ls_number_parameters 265
_refine_ls_number_reflns 3822
_refine_ls_number_restraints 0
_refine_ls_restrained_S_all 0.688
_refine_ls_R_factor_all 0.0343
_refine_ls_R_factor_gt 0.0291
_refine_ls_shift/su_max 0.001
_refine_ls_shift/su_mean 0.000
_refine_ls_structure_factor_coef Fsqd
_refine_ls_weighting_details 'calc w=1/[\s^2^(Fo^2^)+(0.0000P)^2^+0.0000P] where P=(Fo^2^+2Fc^2^)/3'
_refine_ls_weighting_scheme calc
_refine_ls_wR_factor_gt 0.0876
_refine_ls_wR_factor_ref 0.0919
_reflns_number_gt 3237
_reflns_number_total 3822
_reflns_threshold_expression I>2\s(I)
_cod_data_source_file ja3006989_si_002.cif
_cod_data_source_block mar1927
_cod_original_cell_volume 1083.7(4)
_cod_database_code 4117907

loop_
_symmetry_equiv_pos_as_xyz
'x, y, z'
'-x, -y, -z'

loop_
_atom_site_label
_atom_site_type_symbol
_atom_site_fract_x
_atom_site_fract_y
_atom_site_fract_z
_atom_site_U_iso_or_equiv
_atom_site_adp_type
_atom_site_occupancy
_atom_site_symmetry_multiplicity
_atom_site_calc_flag
_atom_site_refinement_flags
C1 C -0.2041(4) -0.3565(3) -0.1317(3) 0.0473(7) Uani 1 1 d .
C2 C -0.1046(4) -0.4227(3) -0.1261(3) 0.0475(7) Uani 1 1 d .
H2 H -0.1427 -0.5177 -0.1268 0.057 Uiso 1 1 calc R
C3 C 0.0505(4) -0.3487(3) -0.1194(3) 0.0507(7) Uani 1 1 d .
H3 H 0.1121 -0.3958 -0.1154 0.061 Uiso 1 1 calc R
C4 C 0.1135(4) -0.2056(4) -0.1187(3) 0.0556(8) Uani 1 1 d .
C5 C 0.0169(4) -0.1365(3) -0.1228(3) 0.0544(8) Uani 1 1 d .
H5 H 0.0559 -0.0417 -0.1230 0.065 Uiso 1 1 calc R
C6 C -0.1377(4) -0.2091(3) -0.1267(3) 0.0515(8) Uani 1 1 d .
H6 H -0.1973 -0.1602 -0.1259 0.062 Uiso 1 1 calc R
C7 C -0.3681(4) -0.4406(5) -0.1390(4) 0.0717(11) Uani 1 1 d .
H7 H -0.3710 -0.5081 -0.0912 0.086 Uiso 1 1 calc R
C8 C -0.4412(6) -0.3515(7) -0.0893(5) 0.1069(17) Uani 1 1 d .
H8A H -0.3739 -0.2878 -0.0123 0.160 Uiso 1 1 calc R
H8B H -0.5367 -0.4125 -0.0804 0.160 Uiso 1 1 calc R
H8C H -0.4592 -0.2981 -0.1439 0.160 Uiso 1 1 calc R
C9 C -0.4562(6) -0.5265(6) -0.2709(5) 0.112(2) Uani 1 1 d .
H9A H -0.4353 -0.4648 -0.3223 0.168 Uiso 1 1 calc R
H9B H -0.5640 -0.5692 -0.2808 0.168 Uiso 1 1 calc R
H9C H -0.4245 -0.5992 -0.2920 0.168 Uiso 1 1 calc R
C10 C 0.2814(5) -0.1248(5) -0.1041(4) 0.0894(14) Uani 1 1 d .
H10A H 0.3381 -0.1652 -0.0592 0.134 Uiso 1 1 calc R
H10B H 0.3166 -0.0274 -0.0618 0.134 Uiso 1 1 calc R
H10C H 0.2963 -0.1304 -0.1821 0.134 Uiso 1 1 calc R
C11 C -0.0741(3) -0.2654(3) 0.2097(2) 0.0388(6) Uani 1 1 d .
C12 C -0.1045(3) -0.2766(3) 0.3265(2) 0.0403(6) Uani 1 1 d .
C13 C -0.1347(4) -0.1759(3) 0.3911(3) 0.0527(7) Uani 1 1 d .
H13 H -0.1368 -0.1008 0.3613 0.063 Uiso 1 1 calc R
C14 C -0.1617(5) -0.1862(4) 0.4994(3) 0.0712(10) Uani 1 1 d .
H14 H -0.1819 -0.1181 0.5430 0.085 Uiso 1 1 calc R
C15 C -0.1590(5) -0.2972(5) 0.5432(3) 0.0728(11) Uani 1 1 d .
H15 H -0.1778 -0.3041 0.6163 0.087 Uiso 1 1 calc R
C16 C -0.1289(5) -0.3971(4) 0.4805(3) 0.0681(10) Uani 1 1 d .
H16 H -0.1274 -0.4720 0.5109 0.082 Uiso 1 1 calc R
C17 C -0.1004(4) -0.3876(4) 0.3712(3) 0.0533(8) Uani 1 1 d .
H17 H -0.0788 -0.4552 0.3286 0.064 Uiso 1 1 calc R
C18 C 0.3150(4) -0.1158(3) 0.1943(3) 0.0513(8) Uani 1 1 d .
C19 C 0.4431(4) 0.0022(4) 0.2967(3) 0.0490(7) Uani 1 1 d .
C20 C 0.4349(4) 0.1251(4) 0.3424(3) 0.0582(8) Uani 1 1 d .
H20 H 0.3498 0.1378 0.3075 0.070 Uiso 1 1 calc R
C21 C 0.5505(5) 0.2302(4) 0.4389(4) 0.0771(12) Uani 1 1 d .
H21 H 0.5426 0.3124 0.4694 0.092 Uiso 1 1 calc R
C22 C 0.6780(5) 0.2129(5) 0.4900(4) 0.0780(12) Uani 1 1 d .
H22 H 0.7559 0.2826 0.5560 0.094 Uiso 1 1 calc R
C23 C 0.6890(5) 0.0917(5) 0.4427(4) 0.0805(13) Uani 1 1 d .
H23 H 0.7763 0.0810 0.4753 0.097 Uiso 1 1 calc R
C24 C 0.5729(4) -0.0134(4) 0.3483(4) 0.0642(9) Uani 1 1 d .
H24 H 0.5808 -0.0958 0.3183 0.077 Uiso 1 1 calc R
Ru1 Ru 0.00272(2) -0.23551(2) 0.023651(19) 0.03671(10) Uani 1 1 d .
O1 O -0.0951(2) -0.1761(2) 0.15896(18) 0.0436(5) Uani 1 1 d .
O2 O -0.0267(3) -0.3467(2) 0.15867(18) 0.0461(5) Uani 1 1 d .
O3 O 0.2008(2) -0.0874(2) 0.15530(19) 0.0507(5) Uani 1 1 d .
O4 O 0.3220(3) -0.2261(3) 0.1550(3) 0.0721(7) Uani 1 1 d .

loop_
_atom_site_aniso_label
_atom_site_aniso_U_11
_atom_site_aniso_U_22
_atom_site_aniso_U_33
_atom_site_aniso_U_23
_atom_site_aniso_U_13
_atom_site_aniso_U_12
C1 0.0538(18) 0.0449(17) 0.0369(15) 0.0069(12) 0.0067(13) 0.0207(14)
C2 0.068(2) 0.0342(15) 0.0382(15) 0.0080(12) 0.0141(14) 0.0215(14)
C3 0.069(2) 0.0459(17) 0.0436(16) 0.0055(13) 0.0254(15) 0.0297(15)
C4 0.070(2) 0.055(2) 0.0455(18) 0.0176(14) 0.0301(16) 0.0224(16)
C5 0.089(3) 0.0333(16) 0.0414(17) 0.0191(12) 0.0222(16) 0.0229(16)
C6 0.070(2) 0.0524(19) 0.0380(16) 0.0149(13) 0.0064(14) 0.0365(16)
C7 0.054(2) 0.081(3) 0.071(3) 0.021(2) 0.0096(18) 0.0248(19)
C8 0.074(3) 0.155(5) 0.105(4) 0.040(4) 0.036(3) 0.058(3)
C9 0.062(3) 0.120(5) 0.090(4) -0.013(3) -0.008(3) 0.009(3)
C10 0.076(3) 0.084(3) 0.101(3) 0.030(2) 0.052(3) 0.014(2)
C11 0.0421(15) 0.0355(14) 0.0362(14) 0.0088(11) 0.0106(12) 0.0155(11)
C12 0.0393(15) 0.0405(15) 0.0343(14) 0.0086(11) 0.0091(11) 0.0124(11)
C13 0.063(2) 0.0491(18) 0.0516(18) 0.0154(14) 0.0261(16) 0.0252(15)
C14 0.081(3) 0.071(2) 0.062(2) 0.0059(18) 0.034(2) 0.032(2)
C15 0.078(3) 0.092(3) 0.0399(18) 0.0211(18) 0.0237(18) 0.025(2)
C16 0.083(3) 0.074(3) 0.057(2) 0.0367(19) 0.0275(19) 0.035(2)
C17 0.066(2) 0.0522(19) 0.0485(18) 0.0195(14) 0.0184(15) 0.0297(16)
C18 0.0458(18) 0.0489(19) 0.0539(19) 0.0188(14) 0.0124(14) 0.0149(14)
C19 0.0439(17) 0.0511(18) 0.0515(18) 0.0213(14) 0.0139(13) 0.0177(13)
C20 0.055(2) 0.060(2) 0.0533(19) 0.0130(16) 0.0062(15) 0.0256(16)
C21 0.075(3) 0.063(2) 0.070(3) 0.0024(19) -0.003(2) 0.026(2)
C22 0.064(2) 0.069(3) 0.070(3) 0.018(2) -0.0063(19) 0.0125(19)
C23 0.050(2) 0.078(3) 0.094(3) 0.030(2) -0.002(2) 0.0189(19)
C24 0.053(2) 0.058(2) 0.080(3) 0.0242(18) 0.0122(18) 0.0258(17)
Ru1 0.04637(16) 0.02916(15) 0.03659(15) 0.00990(9) 0.01244(10) 0.01835(10)
O1 0.0590(13) 0.0413(11) 0.0435(11) 0.0180(9) 0.0202(9) 0.0300(10)
O2 0.0728(14) 0.0375(11) 0.0430(11) 0.0189(8) 0.0257(10) 0.0319(10)
O3 0.0464(12) 0.0459(12) 0.0502(12) 0.0067(9) 0.0050(10) 0.0184(9)
O4 0.0650(16) 0.0554(15) 0.0874(19) 0.0046(13) 0.0080(14) 0.0318(12)

loop_
_atom_type_symbol
_atom_type_description
_atom_type_scat_dispersion_real
_atom_type_scat_dispersion_imag
_atom_type_scat_source
C C 0.0033 0.0016 'International Tables Vol C Tables 4.2.6.8 and 6.1.1.4'
H H 0.0000 0.0000 'International Tables Vol C Tables 4.2.6.8 and 6.1.1.4'
Ru Ru -1.2594 0.8363 'International Tables Vol C Tables 4.2.6.8 and 6.1.1.4'
O O 0.0106 0.0060 'International Tables Vol C Tables 4.2.6.8 and 6.1.1.4'

loop_
_geom_angle_atom_site_label_1
_geom_angle_atom_site_label_2
_geom_angle_atom_site_label_3
_geom_angle
C2 C1 C6 116.4(3)
C2 C1 C7 119.7(3)
C6 C1 C7 124.0(3)
C2 C1 Ru1 69.24(17)
C6 C1 Ru1 68.79(17)
C7 C1 Ru1 131.3(2)
C3 C2 C1 122.0(3)
C3 C2 Ru1 71.11(18)
C1 C2 Ru1 72.69(17)
C3 C2 H2 119.0
C1 C2 H2 119.0
Ru1 C2 H2 129.8
C4 C3 C2 121.3(3)
C4 C3 Ru1 72.86(19)
C2 C3 Ru1 70.62(18)
C4 C3 H3 119.3
C2 C3 H3 119.3
Ru1 C3 H3 129.7
C3 C4 C5 117.8(3)
C3 C4 C10 121.1(4)
C5 C4 C10 121.0(3)
C3 C4 Ru1 69.59(18)
C5 C4 Ru1 69.98(18)
C10 C4 Ru1 127.9(3)
C6 C5 C4 121.1(3)
C6 C5 Ru1 69.82(17)
C4 C5 Ru1 72.17(17)
C6 C5 H5 119.4
C4 C5 H5 119.4
Ru1 C5 H5 131.5
C5 C6 C1 121.3(3)
C5 C6 Ru1 71.88(17)
C1 C6 Ru1 72.71(17)
C5 C6 H6 119.3
C1 C6 H6 119.3
Ru1 C6 H6 128.4
C1 C7 C8 114.0(4)
C1 C7 C9 107.7(4)
C8 C7 C9 112.2(4)
C1 C7 H7 107.6
C8 C7 H7 107.6
C9 C7 H7 107.6
C7 C8 H8A 109.5
C7 C8 H8B 109.5
H8A C8 H8B 109.5
C7 C8 H8C 109.5
H8A C8 H8C 109.5
H8B C8 H8C 109.5
C7 C9 H9A 109.5
C7 C9 H9B 109.5
H9A C9 H9B 109.5
C7 C9 H9C 109.5
H9A C9 H9C 109.5
H9B C9 H9C 109.5
C4 C10 H10A 109.5
C4 C10 H10B 109.5
H10A C10 H10B 109.5
C4 C10 H10C 109.5
H10A C10 H10C 109.5
H10B C10 H10C 109.5
O1 C11 O2 118.5(3)
O1 C11 C12 121.4(3)
O2 C11 C12 120.1(2)
O1 C11 Ru1 60.07(15)
O2 C11 Ru1 58.68(14)
C12 C11 Ru1 174.7(2)
C13 C12 C17 119.9(3)
C13 C12 C11 120.4(3)
C17 C12 C11 119.7(3)
C14 C13 C12 120.2(3)
C14 C13 H13 119.9
C12 C13 H13 119.9
C15 C14 C13 119.9(4)
C15 C14 H14 120.1
C13 C14 H14 120.1
C16 C15 C14 120.5(3)
C16 C15 H15 119.7
C14 C15 H15 119.7
C15 C16 C17 120.2(3)
C15 C16 H16 119.9
C17 C16 H16 119.9
C12 C17 C16 119.3(3)
C12 C17 H17 120.4
C16 C17 H17 120.4
O4 C18 O3 125.3(3)
O4 C18 C19 121.6(3)
O3 C18 C19 113.1(3)
C20 C19 C24 118.5(3)
C20 C19 C18 121.8(3)
C24 C19 C18 119.7(3)
C19 C20 C21 121.2(3)
C19 C20 H20 119.4
C21 C20 H20 119.4
C20 C21 C22 119.7(4)
C20 C21 H21 120.1
C22 C21 H21 120.1
C23 C22 C21 119.4(4)
C23 C22 H22 120.3
C21 C22 H22 120.3
C24 C23 C22 120.7(4)
C24 C23 H23 119.7
C22 C23 H23 119.7
C23 C24 C19 120.4(4)
C23 C24 H24 119.8
C19 C24 H24 119.8
O3 Ru1 O2 84.33(9)
O3 Ru1 C6 129.81(11)
O2 Ru1 C6 138.20(12)
O3 Ru1 C2 147.74(12)
O2 Ru1 C2 95.42(10)
C6 Ru1 C2 68.65(12)
O3 Ru1 C3 111.89(12)
O2 Ru1 C3 110.34(11)
C6 Ru1 C3 81.37(13)
C2 Ru1 C3 38.27(13)
O3 Ru1 C5 100.04(11)
O2 Ru1 C5 175.61(10)
C6 Ru1 C5 38.30(14)
C2 Ru1 C5 80.72(12)
C3 Ru1 C5 67.83(13)
O3 Ru1 O1 80.36(9)
O2 Ru1 O1 60.55(8)
C6 Ru1 O1 97.79(11)
C2 Ru1 O1 127.39(11)
C3 Ru1 O1 164.84(11)
C5 Ru1 O1 120.26(11)
O3 Ru1 C1 168.29(10)
O2 Ru1 C1 106.39(10)
C6 Ru1 C1 38.51(12)
C2 Ru1 C1 38.07(12)
C3 Ru1 C1 69.31(13)
C5 Ru1 C1 69.27(13)
O1 Ru1 C1 100.59(11)
O3 Ru1 C4 92.03(12)
O2 Ru1 C4 142.37(11)
C6 Ru1 C4 69.22(14)
C2 Ru1 C4 68.67(13)
C3 Ru1 C4 37.55(13)
C5 Ru1 C4 37.85(14)
O1 Ru1 C4 155.45(12)
C1 Ru1 C4 82.32(13)
O3 Ru1 C11 79.31(9)
O2 Ru1 C11 30.37(9)
C6 Ru1 C11 121.93(12)
C2 Ru1 C11 115.51(11)
C3 Ru1 C11 140.09(11)
C5 Ru1 C11 150.54(12)
O1 Ru1 C11 30.29(8)
C1 Ru1 C11 107.47(11)
C4 Ru1 C11 168.72(11)
C11 O1 Ru1 89.64(17)
C11 O2 Ru1 90.96(16)
C18 O3 Ru1 121.6(2)

loop_
_geom_bond_atom_site_label_1
_geom_bond_atom_site_label_2
_geom_bond_distance
C1 C2 1.418(4)
C1 C6 1.431(4)
C1 C7 1.502(5)
C1 Ru1 2.195(3)
C2 C3 1.412(5)
C2 Ru1 2.150(3)
C2 H2 0.9300
C3 C4 1.402(5)
C3 Ru1 2.157(3)
C3 H3 0.9300
C4 C5 1.417(5)
C4 C10 1.509(5)
C4 Ru1 2.199(3)
C5 C6 1.415(5)
C5 Ru1 2.170(3)
C5 H5 0.9300
C6 Ru1 2.143(3)
C6 H6 0.9300
C7 C8 1.519(7)
C7 C9 1.535(6)
C7 H7 0.9800
C8 H8A 0.9600
C8 H8B 0.9600
C8 H8C 0.9600
C9 H9A 0.9600
C9 H9B 0.9600
C9 H9C 0.9600
C10 H10A 0.9600
C10 H10B 0.9600
C10 H10C 0.9600
C11 O1 1.263(3)
C11 O2 1.266(4)
C11 C12 1.487(4)
C11 Ru1 2.504(3)
C12 C13 1.379(4)
C12 C17 1.381(4)
C13 C14 1.375(5)
C13 H13 0.9300
C14 C15 1.372(6)
C14 H14 0.9300
C15 C16 1.362(6)
C15 H15 0.9300
C16 C17 1.391(5)
C16 H16 0.9300
C17 H17 0.9300
C18 O4 1.224(4)
C18 O3 1.299(4)
C18 C19 1.505(5)
C19 C20 1.371(5)
C19 C24 1.391(5)
C20 C21 1.378(5)
C20 H20 0.9300
C21 C22 1.379(6)
C21 H21 0.9300
C22 C23 1.374(6)
C22 H22 0.9300
C23 C24 1.366(6)
C23 H23 0.9300
C24 H24 0.9300
Ru1 O3 2.065(2)
Ru1 O2 2.140(2)
Ru1 O1 2.170(2)
